data_4331911
loop_
_publ_author_name
'Kapre, Ruta'
'Ray, Kallol'
'Sylvestre, Isabelle'
'Weyherm\"uller, Thomas'
'DeBeer George, Serena'
'Neese, Frank'
'Wieghardt, Karl'

_publ_section_title
;
 Molecular and Electronic Structures of
 Oxo-bis(benzene-1,2-dithiolato)chromate(V) Monoanions. A Combined
 Experimental and Density Functional Study
;
_journal_issue 9
_journal_name_full 'Inorganic Chemistry'
_journal_page_first 3499
_journal_page_last 3509
_journal_paper_doi 10.1021/ic051844s
_journal_volume 45
_journal_year 2006
_chemical_formula_moiety '[C24 H20 As]+, [C28 H40 Cr O S4]-, 2 MeCN'
_chemical_formula_sum 'C56 H66 As Cr N2 O S4'
_chemical_formula_weight 1038.27
_chemical_name_systematic
; 
 ? 
;
_space_group_IT_number 14
_symmetry_cell_setting monoclinic
_symmetry_space_group_name_Hall '-P 2yn'
_symmetry_space_group_name_H-M 'P 1 21/n 1'
_atom_sites_solution_hydrogens geom
_atom_sites_solution_primary direct
_atom_sites_solution_secondary difmap
_audit_creation_method SHELXL-97
_cell_angle_alpha 90.00
_cell_angle_beta 96.93(2)
_cell_angle_gamma 90.00
_cell_formula_units_Z 4
_cell_length_a 10.0423(6)
_cell_length_b 19.7433(12)
_cell_length_c 26.800(2)
_cell_measurement_temperature 100(2)
_cell_volume 5274.8(6)
_computing_structure_refinement 'SHELXL-97 (Sheldrick, 1997)'
_computing_structure_solution 'SHELXS-97 (Sheldrick, 1990)'
_diffrn_ambient_temperature 100(2)
_diffrn_measured_fraction_theta_full 0.961
_diffrn_measured_fraction_theta_max 0.961
_diffrn_radiation_monochromator graphite
_diffrn_radiation_source 'rotating anode'
_diffrn_radiation_type MoK\a
_diffrn_radiation_wavelength 0.71073
_diffrn_reflns_av_R_equivalents 0.0953
_diffrn_reflns_av_sigmaI/netI 0.0714
_diffrn_reflns_limit_h_max 11
_diffrn_reflns_limit_h_min -11
_diffrn_reflns_limit_k_max 23
_diffrn_reflns_limit_k_min -23
_diffrn_reflns_limit_l_max 31
_diffrn_reflns_limit_l_min -28
_diffrn_reflns_number 45009
_diffrn_reflns_theta_full 25.00
_diffrn_reflns_theta_max 25.00
_diffrn_reflns_theta_min 4.02
_exptl_absorpt_coefficient_mu 1.038
_exptl_absorpt_correction_T_max 0.9541
_exptl_absorpt_correction_T_min 0.8670
_exptl_absorpt_correction_type gaussian
_exptl_crystal_colour brown
_exptl_crystal_density_diffrn 1.307
_exptl_crystal_density_method 'not measured'
_exptl_crystal_description 'transparent parallelepiped'
_exptl_crystal_F_000 2180
_exptl_crystal_size_max 0.10
_exptl_crystal_size_mid 0.10
_exptl_crystal_size_min 0.04
_refine_diff_density_max 1.145
_refine_diff_density_min -0.661
_refine_diff_density_rms 0.129
_refine_ls_extinction_method none
_refine_ls_goodness_of_fit_ref 1.202
_refine_ls_hydrogen_treatment mixed
_refine_ls_matrix_type full
_refine_ls_number_parameters 613
_refine_ls_number_reflns 9203
_refine_ls_number_restraints 6
_refine_ls_restrained_S_all 1.201
_refine_ls_R_factor_all 0.1240
_refine_ls_R_factor_gt 0.0982
_refine_ls_shift/su_max 0.000
_refine_ls_shift/su_mean 0.000
_refine_ls_structure_factor_coef Fsqd
_refine_ls_weighting_details 'w=1/[\s^2^(Fo^2^)+(0.0001P)^2^+68.0769P] where P=(Fo^2^+2Fc^2^)/3'
_refine_ls_weighting_scheme calc
_refine_ls_wR_factor_gt 0.2040
_refine_ls_wR_factor_ref 0.2149
_reflns_number_gt 7290
_reflns_number_total 9203
_reflns_threshold_expression >2sigma(I)
_cod_data_source_file ic051844ssup2.cif
_cod_data_source_block ST4977
_cod_depositor_comments
;
The following automatic conversions were performed:

'_symmetry_cell_setting' value 'Monoclinic' changed to 'monoclinic'
according to /home/saulius/struct/CIF-dictionaries/cif_core.dic
dictionary named 'cif_core.dic' version 2.4.2 from
2011-04-26.

'_exptl_absorpt_correction_type' value 'Gaussian'
changed to 'gaussian' according to
/home/saulius/struct/CIF-dictionaries/cif_core.dic dictionary named
'cif_core.dic' version 2.4.2 from 2011-04-26.

Automatic conversion script
Id: cif_fix_values 1891 2012-01-12 08:04:46Z andrius 

The following automatic conversions were performed:

'_refine_ls_weighting_scheme' value 'calc
w=1/[\s^2^(Fo^2^)+(0.0001P)^2^+68.0769P] where P=(Fo^2^+2Fc^2^)/3'
was changed to 'calc'. New tag '_refine_ls_weighting_details' was
created. The value of the new tag was set to
'w=1/[\s^2^(Fo^2^)+(0.0001P)^2^+68.0769P] where P=(Fo^2^+2Fc^2^)/3'.

Automatic conversion script
Id: cif_fix_values 3143 2015-03-26 13:38:13Z robertas 
;
_cod_original_sg_symbol_H-M 'P2(1)/n ,No.14'
_cod_database_code 4331911

loop_
_symmetry_equiv_pos_as_xyz
'x, y, z'
'-x+1/2, y+1/2, -z+1/2'
'-x, -y, -z'
'x-1/2, -y-1/2, z-1/2'

loop_
_atom_site_label
_atom_site_type_symbol
_atom_site_fract_x
_atom_site_fract_y
_atom_site_fract_z
_atom_site_U_iso_or_equiv
_atom_site_adp_type
_atom_site_occupancy
_atom_site_calc_flag
_atom_site_refinement_flags
_atom_site_disorder_assembly
_atom_site_disorder_group
Cr1 Cr -0.06197(14) -0.21616(7) 0.26667(6) 0.0186(4) Uani 0.834(2) d PD A 1
O1 O -0.1117(6) -0.2800(3) 0.2942(2) 0.0244(15) Uani 0.834(2) d P A 1
S1 S -0.0547(2) -0.24537(13) 0.18481(9) 0.0187(5) Uani 0.834(2) d PD A 1
S2 S -0.2481(2) -0.15592(14) 0.23703(10) 0.0200(5) Uani 0.834(2) d PD A 1
N80 N 0.1355(11) -0.0004(5) 0.1141(5) 0.073(4) Uani 1 d . B 1
C81 C 0.1141(12) -0.0223(6) 0.1529(7) 0.070(4) Uani 1 d . B 1
C82 C 0.0769(12) -0.0517(7) 0.1993(5) 0.067(4) Uani 1 d . B 1
H82A H 0.1578 -0.0667 0.2205 0.101 Uiso 1 calc R B 1
H82B H 0.0174 -0.0905 0.1911 0.101 Uiso 1 calc R B 1
H82C H 0.0303 -0.0176 0.2173 0.101 Uiso 1 calc R B 1
Cr1X Cr -0.0370(7) -0.1753(3) 0.2370(3) 0.0186(4) Uani 0.166(2) d PD A 2
O1X O -0.029(3) -0.1255(17) 0.1916(12) 0.0244(15) Uani 0.166(2) d P A 2
S1X S -0.0717(12) -0.2793(5) 0.2003(5) 0.0187(5) Uani 0.166(2) d PD A 2
S2X S -0.2571(9) -0.1850(7) 0.2490(6) 0.0200(5) Uani 0.166(2) d PD A 2
C1 C -0.2294(8) -0.2527(4) 0.1629(3) 0.0267(19) Uani 1 d . . .
C2 C -0.3167(8) -0.2117(5) 0.1882(3) 0.0255(19) Uani 1 d . . .
C3 C -0.4544(7) -0.2085(4) 0.1724(3) 0.0216(17) Uani 1 d . . .
H3 H -0.5107 -0.1815 0.1905 0.026 Uiso 1 calc R . .
C4 C -0.5090(8) -0.2444(4) 0.1306(3) 0.0201(17) Uani 1 d . . .
C5 C -0.4224(7) -0.2850(4) 0.1063(3) 0.0183(16) Uani 1 d . . .
H5 H -0.4596 -0.3104 0.0779 0.022 Uiso 1 calc R . .
C6 C -0.2848(8) -0.2903(4) 0.1212(3) 0.0215(17) Uani 1 d . . .
C7 C -0.1971(8) -0.3374(4) 0.0906(3) 0.0242(18) Uani 1 d . . .
C8 C -0.0956(8) -0.2914(4) 0.0669(3) 0.028(2) Uani 1 d . . .
H8A H -0.1447 -0.2571 0.0455 0.042 Uiso 1 calc R . .
H8B H -0.0418 -0.3191 0.0465 0.042 Uiso 1 calc R . .
H8C H -0.0364 -0.2689 0.0936 0.042 Uiso 1 calc R . .
C9 C -0.2816(8) -0.3726(5) 0.0472(3) 0.029(2) Uani 1 d . . .
H9A H -0.3492 -0.4011 0.0604 0.043 Uiso 1 calc R . .
H9B H -0.2237 -0.4009 0.0289 0.043 Uiso 1 calc R . .
H9C H -0.3263 -0.3386 0.0245 0.043 Uiso 1 calc R . .
C10 C -0.1256(9) -0.3921(5) 0.1247(4) 0.037(2) Uani 1 d . . .
H10A H -0.1925 -0.4202 0.1387 0.056 Uiso 1 calc R . .
H10B H -0.0674 -0.3705 0.1521 0.056 Uiso 1 calc R . .
H10C H -0.0714 -0.4205 0.1050 0.056 Uiso 1 calc R . .
C11 C -0.6605(8) -0.2426(4) 0.1133(3) 0.0225(18) Uani 1 d . . .
C12 C -0.7257(8) -0.2994(4) 0.1420(4) 0.029(2) Uani 1 d . . .
H12A H -0.6887 -0.3434 0.1337 0.044 Uiso 1 calc R . .
H12B H -0.8230 -0.2994 0.1322 0.044 Uiso 1 calc R . .
H12C H -0.7069 -0.2915 0.1783 0.044 Uiso 1 calc R . .
C13 C -0.7205(8) -0.1747(4) 0.1257(4) 0.031(2) Uani 1 d . . .
H13A H -0.8174 -0.1753 0.1152 0.047 Uiso 1 calc R . .
H13B H -0.6791 -0.1385 0.1078 0.047 Uiso 1 calc R . .
H13C H -0.7036 -0.1666 0.1620 0.047 Uiso 1 calc R . .
C14 C -0.6921(9) -0.2560(5) 0.0567(3) 0.035(2) Uani 1 d . . .
H14A H -0.6647 -0.3022 0.0493 0.053 Uiso 1 calc R . .
H14B H -0.6431 -0.2236 0.0381 0.053 Uiso 1 calc R . .
H14C H -0.7887 -0.2508 0.0467 0.053 Uiso 1 calc R . .
S21 S -0.0288(2) -0.12499(11) 0.31807(8) 0.0261(5) Uani 1 d . . .
S22 S 0.16561(19) -0.22207(10) 0.27315(8) 0.0220(4) Uani 1 d . . .
C21 C 0.1403(8) -0.1238(4) 0.3444(3) 0.0207(17) Uani 1 d . . .
C22 C 0.2266(7) -0.1711(4) 0.3247(3) 0.0185(16) Uani 1 d . . .
C23 C 0.3593(7) -0.1771(4) 0.3459(3) 0.0189(17) Uani 1 d . . .
H23 H 0.4160 -0.2089 0.3321 0.023 Uiso 1 calc R . .
C24 C 0.4110(8) -0.1380(4) 0.3864(3) 0.0214(17) Uani 1 d . . .
C25 C 0.3275(7) -0.0897(4) 0.4046(3) 0.0194(17) Uani 1 d . . .
H25 H 0.3626 -0.0619 0.4321 0.023 Uiso 1 calc R . .
C26 C 0.1929(8) -0.0807(4) 0.3839(3) 0.0193(17) Uani 1 d . . .
C27 C 0.1073(8) -0.0226(4) 0.4044(3) 0.0209(17) Uani 1 d . . .
C28 C -0.0042(8) -0.0536(4) 0.4310(3) 0.0257(19) Uani 1 d . . .
H28A H -0.0629 -0.0176 0.4409 0.039 Uiso 1 calc R . .
H28B H 0.0353 -0.0780 0.4611 0.039 Uiso 1 calc R . .
H28C H -0.0567 -0.0852 0.4083 0.039 Uiso 1 calc R . .
C29 C 0.0481(8) 0.0236(4) 0.3616(3) 0.0234(18) Uani 1 d . . .
H29A H 0.1207 0.0420 0.3443 0.035 Uiso 1 calc R . .
H29B H -0.0007 0.0609 0.3754 0.035 Uiso 1 calc R . .
H29C H -0.0135 -0.0025 0.3378 0.035 Uiso 1 calc R . .
C30 C 0.1937(8) 0.0228(4) 0.4422(3) 0.0260(19) Uani 1 d . . .
H30A H 0.2657 0.0434 0.4257 0.039 Uiso 1 calc R . .
H30B H 0.2328 -0.0045 0.4708 0.039 Uiso 1 calc R . .
H30C H 0.1376 0.0586 0.4541 0.039 Uiso 1 calc R . .
C31 C 0.5573(8) -0.1489(4) 0.4108(3) 0.0247(18) Uani 1 d . . .
C32 C 0.6531(9) -0.1454(6) 0.3707(3) 0.041(3) Uani 1 d . . .
H32A H 0.6439 -0.1014 0.3538 0.061 Uiso 1 calc R . .
H32B H 0.6314 -0.1816 0.3461 0.061 Uiso 1 calc R . .
H32C H 0.7456 -0.1510 0.3867 0.061 Uiso 1 calc R . .
C33 C 0.6004(9) -0.0989(5) 0.4517(3) 0.031(2) Uani 1 d . . .
H33A H 0.5415 -0.1028 0.4782 0.047 Uiso 1 calc R . .
H33B H 0.5946 -0.0530 0.4378 0.047 Uiso 1 calc R . .
H33C H 0.6931 -0.1084 0.4658 0.047 Uiso 1 calc R . .
C34 C 0.5675(9) -0.2217(4) 0.4341(3) 0.031(2) Uani 1 d . . .
H34A H 0.6613 -0.2317 0.4465 0.047 Uiso 1 calc R . .
H34B H 0.5346 -0.2550 0.4084 0.047 Uiso 1 calc R . .
H34C H 0.5130 -0.2241 0.4620 0.047 Uiso 1 calc R . .
As40 As 0.60024(8) 0.06857(4) 0.15177(3) 0.0191(2) Uani 1 d . . .
C41 C 0.4994(8) 0.0392(4) 0.2040(3) 0.0241(18) Uani 1 d . . .
C42 C 0.5072(9) -0.0288(5) 0.2181(3) 0.031(2) Uani 1 d . . .
H42 H 0.5537 -0.0602 0.1996 0.037 Uiso 1 calc R . .
C43 C 0.4476(10) -0.0504(5) 0.2588(4) 0.041(2) Uani 1 d . . .
H43 H 0.4553 -0.0962 0.2696 0.049 Uiso 1 calc R . .
C44 C 0.3746(9) -0.0031(5) 0.2843(4) 0.036(2) Uani 1 d . . .
H44 H 0.3299 -0.0178 0.3116 0.043 Uiso 1 calc R . .
C45 C 0.3670(8) 0.0634(5) 0.2703(3) 0.031(2) Uani 1 d . . .
H45 H 0.3182 0.0942 0.2884 0.037 Uiso 1 calc R . .
C46 C 0.4293(8) 0.0870(4) 0.2300(3) 0.0274(19) Uani 1 d . . .
H46 H 0.4248 0.1334 0.2205 0.033 Uiso 1 calc R . .
C51 C 0.5008(8) 0.1396(4) 0.1143(3) 0.0226(18) Uani 1 d . . .
C52 C 0.5671(9) 0.1952(4) 0.0971(4) 0.032(2) Uani 1 d . . .
H52 H 0.6623 0.1973 0.1021 0.038 Uiso 1 calc R . .
C53 C 0.4953(9) 0.2466(5) 0.0732(4) 0.037(2) Uani 1 d . . .
H53 H 0.5403 0.2835 0.0599 0.044 Uiso 1 calc R . .
C54 C 0.3550(9) 0.2448(4) 0.0681(3) 0.030(2) Uani 1 d . . .
H54 H 0.3045 0.2822 0.0537 0.036 Uiso 1 calc R . .
C55 C 0.2900(9) 0.1885(5) 0.0843(3) 0.032(2) Uani 1 d . . .
H55 H 0.1948 0.1864 0.0794 0.038 Uiso 1 calc R . .
C56 C 0.3632(8) 0.1351(4) 0.1076(3) 0.0268(19) Uani 1 d . . .
H56 H 0.3190 0.0964 0.1186 0.032 Uiso 1 calc R . .
C61 C 0.6228(8) -0.0083(4) 0.1099(3) 0.0203(17) Uani 1 d . . .
C62 C 0.7316(8) -0.0502(4) 0.1208(3) 0.0262(19) Uani 1 d . . .
H62 H 0.7979 -0.0399 0.1481 0.031 Uiso 1 calc R . .
C63 C 0.7443(9) -0.1070(4) 0.0921(3) 0.029(2) Uani 1 d . . .
H63 H 0.8196 -0.1360 0.0995 0.035 Uiso 1 calc R . .
C64 C 0.6482(10) -0.1219(5) 0.0525(3) 0.037(2) Uani 1 d . . .
H64 H 0.6573 -0.1615 0.0331 0.044 Uiso 1 calc R . .
C65 C 0.5381(10) -0.0797(5) 0.0407(3) 0.039(2) Uani 1 d . . .
H65 H 0.4733 -0.0899 0.0128 0.046 Uiso 1 calc R . .
C66 C 0.5237(9) -0.0227(4) 0.0698(3) 0.0284(19) Uani 1 d . . .
H66 H 0.4480 0.0061 0.0627 0.034 Uiso 1 calc R . .
C71 C 0.7730(8) 0.0976(4) 0.1824(3) 0.0233(18) Uani 1 d . . .
C72 C 0.8740(8) 0.1115(4) 0.1522(3) 0.0245(18) Uani 1 d . . .
H72 H 0.8592 0.1039 0.1170 0.029 Uiso 1 calc R . .
C73 C 0.9962(8) 0.1366(4) 0.1744(3) 0.028(2) Uani 1 d . . .
H73 H 1.0658 0.1459 0.1543 0.033 Uiso 1 calc R . .
C74 C 1.0168(8) 0.1480(4) 0.2255(4) 0.030(2) Uani 1 d . . .
H74 H 1.0999 0.1662 0.2403 0.036 Uiso 1 calc R . .
C75 C 0.9176(9) 0.1334(5) 0.2553(4) 0.034(2) Uani 1 d . . .
H75 H 0.9335 0.1404 0.2906 0.041 Uiso 1 calc R . .
C76 C 0.7949(8) 0.1084(4) 0.2338(3) 0.0252(19) Uani 1 d . . .
H76 H 0.7261 0.0988 0.2543 0.030 Uiso 1 calc R . .
N90 N 0.7846(12) 0.0927(6) 0.0240(4) 0.069(3) Uani 1 d . . .
C91 C 0.8866(12) 0.0936(6) 0.0090(4) 0.053(3) Uani 1 d . . .
C92 C 1.0127(14) 0.0952(7) -0.0098(6) 0.078(4) Uani 1 d . . .
H92A H 1.0802 0.0729 0.0142 0.117 Uiso 1 calc R . .
H92B H 1.0391 0.1423 -0.0145 0.117 Uiso 1 calc R . .
H92C H 1.0059 0.0714 -0.0421 0.117 Uiso 1 calc R . .

loop_
_atom_site_aniso_label
_atom_site_aniso_U_11
_atom_site_aniso_U_22
_atom_site_aniso_U_33
_atom_site_aniso_U_23
_atom_site_aniso_U_13
_atom_site_aniso_U_12
Cr1 0.0155(7) 0.0149(8) 0.0253(8) -0.0015(6) 0.0020(6) -0.0012(6)
O1 0.025(4) 0.021(3) 0.027(4) 0.002(3) 0.002(3) -0.004(3)
S1 0.0129(11) 0.0198(14) 0.0234(13) -0.0041(10) 0.0021(9) -0.0004(10)
S2 0.0177(11) 0.0166(14) 0.0250(14) -0.0036(11) -0.0001(9) 0.0021(11)
N80 0.064(7) 0.021(5) 0.143(11) -0.008(6) 0.047(7) -0.014(5)
C81 0.049(7) 0.027(6) 0.142(13) 0.016(8) 0.042(8) 0.005(5)
C82 0.053(8) 0.069(9) 0.079(9) 0.002(7) 0.005(7) 0.004(7)
Cr1X 0.0155(7) 0.0149(8) 0.0253(8) -0.0015(6) 0.0020(6) -0.0012(6)
O1X 0.025(4) 0.021(3) 0.027(4) 0.002(3) 0.002(3) -0.004(3)
S1X 0.0129(11) 0.0198(14) 0.0234(13) -0.0041(10) 0.0021(9) -0.0004(10)
S2X 0.0177(11) 0.0166(14) 0.0250(14) -0.0036(11) -0.0001(9) 0.0021(11)
C1 0.019(4) 0.031(5) 0.028(5) -0.005(4) -0.005(3) 0.006(4)
C2 0.016(4) 0.035(5) 0.025(4) -0.006(4) 0.000(3) 0.006(4)
C3 0.013(4) 0.026(4) 0.027(4) 0.001(4) 0.010(3) 0.001(3)
C4 0.020(4) 0.014(4) 0.027(4) 0.003(3) 0.004(3) -0.004(3)
C5 0.020(4) 0.014(4) 0.021(4) -0.004(3) 0.002(3) -0.004(3)
C6 0.017(4) 0.022(4) 0.026(4) -0.002(3) 0.004(3) -0.001(3)
C7 0.023(4) 0.027(5) 0.023(4) -0.009(4) 0.007(3) 0.000(4)
C8 0.021(4) 0.031(5) 0.034(5) -0.012(4) 0.009(4) -0.008(4)
C9 0.027(5) 0.030(5) 0.032(5) -0.012(4) 0.009(4) -0.001(4)
C10 0.030(5) 0.039(6) 0.043(6) -0.009(4) 0.004(4) 0.019(4)
C11 0.020(4) 0.015(4) 0.032(5) 0.000(3) 0.001(3) 0.001(3)
C12 0.022(4) 0.015(4) 0.052(6) 0.009(4) 0.005(4) -0.002(3)
C13 0.017(4) 0.023(5) 0.052(6) -0.001(4) -0.005(4) 0.006(4)
C14 0.022(5) 0.045(6) 0.037(5) -0.003(4) -0.002(4) -0.004(4)
S21 0.0156(10) 0.0235(11) 0.0378(12) -0.0137(9) -0.0020(9) 0.0021(8)
S22 0.0161(10) 0.0206(10) 0.0292(11) -0.0062(9) 0.0022(8) 0.0009(8)
C21 0.020(4) 0.020(4) 0.022(4) 0.003(3) -0.001(3) -0.006(3)
C22 0.017(4) 0.014(4) 0.025(4) -0.002(3) 0.005(3) -0.003(3)
C23 0.018(4) 0.015(4) 0.024(4) 0.000(3) 0.005(3) -0.001(3)
C24 0.017(4) 0.022(4) 0.025(4) 0.002(3) 0.002(3) -0.006(3)
C25 0.016(4) 0.017(4) 0.025(4) -0.001(3) 0.002(3) -0.011(3)
C26 0.023(4) 0.014(4) 0.021(4) -0.002(3) 0.004(3) 0.001(3)
C27 0.024(4) 0.013(4) 0.026(4) -0.006(3) 0.004(3) -0.003(3)
C28 0.030(5) 0.016(4) 0.032(5) -0.001(3) 0.008(4) -0.002(4)
C29 0.030(5) 0.010(4) 0.032(5) -0.003(3) 0.009(4) 0.000(3)
C30 0.027(5) 0.018(4) 0.033(5) -0.006(4) 0.002(4) -0.002(4)
C31 0.015(4) 0.032(5) 0.026(4) 0.000(4) -0.001(3) -0.001(4)
C32 0.018(4) 0.071(7) 0.032(5) 0.004(5) -0.002(4) -0.011(5)
C33 0.025(5) 0.031(5) 0.035(5) 0.001(4) -0.006(4) 0.001(4)
C34 0.024(4) 0.028(5) 0.039(5) -0.001(4) -0.005(4) 0.005(4)
As40 0.0180(4) 0.0148(4) 0.0250(4) 0.0017(3) 0.0040(3) -0.0005(3)
C41 0.020(4) 0.026(4) 0.028(4) 0.007(4) 0.011(3) -0.003(3)
C42 0.027(5) 0.029(5) 0.039(5) 0.012(4) 0.011(4) 0.006(4)
C43 0.051(6) 0.024(5) 0.052(6) 0.004(4) 0.027(5) 0.002(4)
C44 0.036(5) 0.039(6) 0.037(5) 0.009(4) 0.021(4) 0.004(4)
C45 0.026(5) 0.032(5) 0.036(5) 0.001(4) 0.009(4) 0.012(4)
C46 0.027(5) 0.021(4) 0.035(5) -0.003(4) 0.006(4) -0.001(4)
C51 0.030(5) 0.012(4) 0.026(4) 0.004(3) 0.003(4) 0.001(3)
C52 0.019(4) 0.024(5) 0.052(6) 0.004(4) 0.000(4) -0.004(4)
C53 0.034(5) 0.023(5) 0.052(6) 0.012(4) -0.003(4) -0.007(4)
C54 0.030(5) 0.023(5) 0.036(5) 0.004(4) 0.003(4) 0.011(4)
C55 0.019(4) 0.041(6) 0.035(5) 0.004(4) 0.004(4) 0.006(4)
C56 0.024(4) 0.025(5) 0.032(5) 0.006(4) 0.006(4) 0.001(4)
C61 0.024(4) 0.013(4) 0.026(4) 0.000(3) 0.012(3) -0.004(3)
C62 0.028(5) 0.019(4) 0.032(5) -0.001(4) 0.005(4) -0.005(4)
C63 0.035(5) 0.021(4) 0.034(5) -0.001(4) 0.010(4) 0.006(4)
C64 0.057(6) 0.023(5) 0.031(5) -0.007(4) 0.010(5) -0.002(5)
C65 0.043(6) 0.044(6) 0.030(5) -0.001(4) 0.011(4) -0.012(5)
C66 0.028(5) 0.027(5) 0.029(5) -0.002(4) -0.002(4) -0.003(4)
C71 0.015(4) 0.019(4) 0.034(5) -0.002(4) -0.003(3) 0.007(3)
C72 0.020(4) 0.023(4) 0.030(5) 0.001(4) 0.002(3) 0.001(3)
C73 0.020(4) 0.018(4) 0.047(6) 0.003(4) 0.011(4) -0.006(3)
C74 0.019(4) 0.020(4) 0.049(6) -0.001(4) -0.003(4) 0.003(4)
C75 0.032(5) 0.035(5) 0.033(5) -0.002(4) -0.005(4) 0.014(4)
C76 0.024(4) 0.023(4) 0.028(5) 0.003(4) 0.002(4) -0.002(4)
N90 0.082(8) 0.077(8) 0.046(6) 0.008(5) 0.000(6) -0.001(7)
C91 0.052(7) 0.063(8) 0.046(7) 0.006(6) 0.013(6) -0.007(6)
C92 0.074(9) 0.074(10) 0.090(10) -0.011(8) 0.028(8) -0.020(8)

loop_
_atom_type_symbol
_atom_type_description
_atom_type_scat_dispersion_real
_atom_type_scat_dispersion_imag
_atom_type_scat_source
C C 0.0033 0.0016 'International Tables Vol C Tables 4.2.6.8 and 6.1.1.4'
H H 0.0000 0.0000 'International Tables Vol C Tables 4.2.6.8 and 6.1.1.4'
O O 0.0106 0.0060 'International Tables Vol C Tables 4.2.6.8 and 6.1.1.4'
S S 0.1246 0.1234 'International Tables Vol C Tables 4.2.6.8 and 6.1.1.4'
Cr Cr 0.3209 0.6236 'International Tables Vol C Tables 4.2.6.8 and 6.1.1.4'
As As 0.0499 2.0058 'International Tables Vol C Tables 4.2.6.8 and 6.1.1.4'
N N 0.0061 0.0033 'International Tables Vol C Tables 4.2.6.8 and 6.1.1.4'

loop_
_geom_angle_atom_site_label_1
_geom_angle_atom_site_label_2
_geom_angle_atom_site_label_3
_geom_angle
O1 Cr1 S21 112.5(3)
O1 Cr1 S22 107.2(3)
S21 Cr1 S22 85.51(9)
O1 Cr1 S2 106.8(3)
S21 Cr1 S2 81.45(9)
S22 Cr1 S2 145.99(11)
O1 Cr1 S1 107.3(3)
S21 Cr1 S1 140.07(11)
S22 Cr1 S1 84.96(9)
S2 Cr1 S1 85.21(10)
C1 S1 Cr1 101.1(3)
C2 S2 Cr1 99.3(3)
N80 C81 C82 175.2(15)
O1X Cr1X S2X 107.5(13)
O1X Cr1X S1X 104.3(13)
S2X Cr1X S1X 83.4(5)
O1X Cr1X S22 116.4(13)
S2X Cr1X S22 136.0(5)
S1X Cr1X S22 84.5(4)
O1X Cr1X S21 116.4(13)
S2X Cr1X S21 80.4(4)
S1X Cr1X S21 139.0(5)
S22 Cr1X S21 81.6(2)
C1 S1X Cr1X 93.1(5)
C2 S2X Cr1X 97.0(6)
C6 C1 C2 118.2(7)
C6 C1 S1 125.7(6)
C2 C1 S1 115.8(6)
C6 C1 S1X 121.0(7)
C2 C1 S1X 116.3(7)
S1 C1 S1X 25.9(4)
C3 C2 C1 121.8(7)
C3 C2 S2X 118.8(7)
C1 C2 S2X 117.0(7)
C3 C2 S2 118.3(6)
C1 C2 S2 119.6(6)
S2X C2 S2 21.8(5)
C4 C3 C2 120.2(7)
C3 C4 C5 117.6(7)
C3 C4 C11 121.0(7)
C5 C4 C11 121.4(7)
C6 C5 C4 124.0(7)
C5 C6 C1 118.2(7)
C5 C6 C7 119.5(7)
C1 C6 C7 122.3(7)
C9 C7 C10 108.1(7)
C9 C7 C8 106.6(7)
C10 C7 C8 111.8(7)
C9 C7 C6 111.8(7)
C10 C7 C6 111.0(7)
C8 C7 C6 107.6(7)
C13 C11 C14 109.1(7)
C13 C11 C4 111.0(6)
C14 C11 C4 111.9(7)
C13 C11 C12 109.1(7)
C14 C11 C12 108.4(7)
C4 C11 C12 107.3(6)
C21 S21 Cr1 108.5(3)
C21 S21 Cr1X 107.2(3)
Cr1 S21 Cr1X 29.28(18)
C22 S22 Cr1 106.4(3)
C22 S22 Cr1X 107.7(3)
Cr1 S22 Cr1X 29.62(18)
C26 C21 C22 119.1(7)
C26 C21 S21 124.4(6)
C22 C21 S21 116.5(6)
C23 C22 C21 120.3(7)
C23 C22 S22 119.9(6)
C21 C22 S22 119.9(6)
C24 C23 C22 121.6(7)
C23 C24 C25 118.1(7)
C23 C24 C31 120.0(7)
C25 C24 C31 121.8(7)
C24 C25 C26 122.4(7)
C25 C26 C21 118.3(7)
C25 C26 C27 119.5(7)
C21 C26 C27 122.1(7)
C28 C27 C29 110.4(7)
C28 C27 C30 108.3(7)
C29 C27 C30 106.4(6)
C28 C27 C26 109.5(6)
C29 C27 C26 110.6(6)
C30 C27 C26 111.5(6)
C33 C31 C32 109.5(7)
C33 C31 C24 113.0(7)
C32 C31 C24 110.1(7)
C33 C31 C34 108.3(7)
C32 C31 C34 107.8(7)
C24 C31 C34 108.0(6)
C41 As40 C71 108.0(4)
C41 As40 C61 107.4(3)
C71 As40 C61 108.8(3)
C41 As40 C51 108.3(3)
C71 As40 C51 113.0(3)
C61 As40 C51 111.1(3)
C42 C41 C46 121.7(8)
C42 C41 As40 118.2(6)
C46 C41 As40 119.9(6)
C43 C42 C41 119.9(8)
C42 C43 C44 118.7(9)
C45 C44 C43 121.2(8)
C44 C45 C46 121.3(8)
C45 C46 C41 117.2(8)
C56 C51 C52 121.4(8)
C56 C51 As40 118.1(6)
C52 C51 As40 120.5(6)
C53 C52 C51 119.8(8)
C52 C53 C54 119.8(8)
C55 C54 C53 119.8(8)
C54 C55 C56 120.4(8)
C51 C56 C55 118.6(8)
C62 C61 C66 120.9(7)
C62 C61 As40 119.9(6)
C66 C61 As40 119.1(6)
C61 C62 C63 119.8(8)
C62 C63 C64 120.1(8)
C63 C64 C65 120.8(8)
C66 C65 C64 119.4(9)
C65 C66 C61 118.9(8)
C76 C71 C72 120.4(7)
C76 C71 As40 120.0(6)
C72 C71 As40 119.5(6)
C73 C72 C71 119.2(8)
C74 C73 C72 120.1(8)
C73 C74 C75 120.6(8)
C74 C75 C76 120.0(8)
C71 C76 C75 119.7(8)
N90 C91 C92 179.5(13)

loop_
_geom_bond_atom_site_label_1
_geom_bond_atom_site_label_2
_geom_bond_distance
Cr1 O1 1.572(7)
Cr1 S21 2.267(2)
Cr1 S22 2.274(2)
Cr1 S2 2.276(3)
Cr1 S1 2.278(3)
S1 C1 1.787(8)
S2 C2 1.785(8)
N80 C81 1.171(17)
C81 C82 1.460(19)
Cr1X O1X 1.57(3)
Cr1X S2X 2.280(8)
Cr1X S1X 2.285(8)
Cr1X S22 2.335(7)
Cr1X S21 2.381(7)
S1X C1 1.844(14)
S2X C2 1.751(16)
C1 C6 1.401(11)
C1 C2 1.422(11)
C2 C3 1.398(11)
C3 C4 1.381(11)
C4 C5 1.400(11)
C4 C11 1.536(11)
C5 C6 1.395(11)
C6 C7 1.576(11)
C7 C9 1.523(11)
C7 C10 1.535(12)
C7 C8 1.558(11)
C11 C13 1.523(11)
C11 C14 1.534(12)
C11 C12 1.550(11)
S21 C21 1.759(8)
S22 C22 1.758(8)
C21 C26 1.412(11)
C21 C22 1.418(11)
C22 C23 1.389(10)
C23 C24 1.383(11)
C24 C25 1.397(11)
C24 C31 1.549(10)
C25 C26 1.409(11)
C26 C27 1.571(10)
C27 C28 1.527(11)
C27 C29 1.529(11)
C27 C30 1.539(11)
C31 C33 1.500(12)
C31 C32 1.526(12)
C31 C34 1.566(12)
As40 C41 1.914(8)
As40 C71 1.915(8)
As40 C61 1.917(8)
As40 C51 1.931(8)
C41 C42 1.395(12)
C41 C46 1.412(11)
C42 C43 1.374(12)
C43 C44 1.413(13)
C44 C45 1.364(13)
C45 C46 1.391(12)
C51 C56 1.375(11)
C51 C52 1.392(11)
C52 C53 1.359(12)
C53 C54 1.400(12)
C54 C55 1.384(12)
C55 C56 1.389(12)
C61 C62 1.373(11)
C61 C66 1.403(11)
C62 C63 1.375(11)
C63 C64 1.376(13)
C64 C65 1.390(14)
C65 C66 1.388(13)
C71 C76 1.385(11)
C71 C72 1.400(12)
C72 C73 1.388(11)
C73 C74 1.378(12)
C74 C75 1.383(13)
C75 C76 1.386(12)
N90 C91 1.146(14)
C91 C92 1.419(17)
